data_4519032
loop_
_publ_author_name
'Hojamberdiev, Mirabbos'
'Mora-Hernandez, J. Manuel'
'Vargas, Ronald'
'Yamakata, Akira'
'Yubuta, Kunio'
'Heppke, Eva Maria'
'Torres-Mart\'inez, Leticia M.'
'Teshima, Katsuya'
'Lerch, Martin'

_publ_section_title
;
 Time-Retrenched Synthesis of BaTaO2N by Localizing an NH3 Delivery System
 for Visible-Light-Driven Photoelectrochemical Water Oxidation at Neutral
 pH: Solid-State Reaction or Flux Method?
;
_journal_issue 9
_journal_name_full 'ACS Applied Energy Materials'
_journal_page_first 9315
_journal_page_last 9327
_journal_paper_doi 10.1021/acsaem.1c01539
_journal_volume 4
_journal_year 2021
_chemical_compound_source synthetic
_chemical_formula_iupac 'Ba Ta O2.42 N0.58'
_chemical_formula_structural 'Ba Ta O2.42 N0.58'
_chemical_formula_sum 'Ba N0.58 O2.42 Ta'
_chemical_formula_weight 365.130334
_chemical_name_common 'barium tantalum oxynitride'
_chemical_name_systematic 'barium tantalum dioxide nitride'
_space_group_IT_number 221
_space_group_name_Hall '-P 4 2 3'
_space_group_name_H-M_alt 'P m -3 m'
_symmetry_cell_setting cubic
_symmetry_space_group_name_Hall '-P 4 2 3'
_symmetry_space_group_name_H-M 'P m -3 m'
_atom_sites_solution_primary other
_atom_sites_solution_secondary difmap
_cell_angle_alpha 90.0000
_cell_angle_beta 90.0000
_cell_angle_gamma 90.0000
_cell_formula_units_Z 1
_cell_length_a 4.11158(6)
_cell_length_b 4.11158(6)
_cell_length_c 4.11158(6)
_cell_measurement_temperature 293
_cell_volume 69.5066(18)
_computing_cell_refinement 'FullProf (Rodr\'iguez-Carvajal, 1993)'
_computing_data_collection 'X'Pert Data Collector (PANalytical, 2008)'
_computing_data_reduction 'X'Pert Data Collector (PANalytical, 2008)'
_computing_molecular_graphics 'Diamond (Brandenburg, 2013)'
_computing_publication_material 'WinPLOTR (Roisnel, 2001)'
_computing_structure_refinement 'FULLPROF (Rodr\'iguez-Carvajal, 1993)'
_computing_structure_solution 'ICSD (Bergerhoff, 1987)'
_diffrn_ambient_temperature 293
_diffrn_detector 'solid-state RTMS detector'
_diffrn_detector_type 'PANalytical PIXcel'
_diffrn_measurement_device '\q-\q geometry diffractometer'
_diffrn_measurement_device_type 'PANalytical X'Pert Pro'
_diffrn_measurement_method 'profile data from \q/2\q scans'
_diffrn_radiation_monochromator none
_diffrn_radiation_probe x-ray
_diffrn_radiation_type 'Cu K\a'
_diffrn_source 'sealed X-ray tube'
_diffrn_source_target Cu
_diffrn_source_type 'Philips PW3373-10'
_exptl_absorpt_coefficient_mu 178.873
_exptl_absorpt_correction_type refdelf
_exptl_absorpt_process_details
;
roughness/microabsorption correction according to Pitschke, Hermann, and
Mattern (Pitschke et al., 1993):  P~0~ = 0.708(10), C = 1.9224, \t = 0.0101
;
_exptl_crystal_density_diffrn 8.714
_exptl_crystal_density_method 'not measured'
_exptl_crystal_description powder
_exptl_crystal_F_000 152
_pd_calc_method 'Rietveld refinement'
_pd_char_colour red
_pd_instr_geometry Bragg-Brentano
_pd_meas_2theta_range_inc 0.026008
_pd_meas_2theta_range_max 119.96713
_pd_meas_2theta_range_min 10.16913
_pd_meas_number_of_points 4224
_pd_meas_scan_method step
_pd_proc_2theta_range_inc 0.026008
_pd_proc_2theta_range_max 119.9671
_pd_proc_2theta_range_min 10.1691
_pd_proc_ls_background_function
;
linear interpolation between 18 manually defined background points
with refined heights
;
_pd_proc_ls_peak_cutoff 0.005
_pd_proc_ls_profile_function
;
pseudo-Voigt function with U = 0.299(11), V = -0.0146(131), W = 0.0234(4), 
\h~0~ = 0.460(13), X = 0.0031(2),
asymmetry correction (whole profile):
A~S~(z) = 1+[P~1~F~a~(z)+P~2~F~b~(z)]/tanh(\q~h~)
with P~1~ = 0.0127(6), P~2~ = 0.0445(12)
;
_pd_proc_ls_prof_R_factor 0.020239
_pd_proc_ls_prof_wR_expected 0.017972
_pd_proc_ls_prof_wR_factor 0.028232
_pd_proc_number_of_points 4224
_pd_proc_wavelength 1.540560
_pd_spec_mounting 'drifted powder on off-cut Si'
_pd_spec_mount_mode reflection
_pd_spec_size_axial 10
_pd_spec_size_thick 0.2
_refine_ls_extinction_method none
_refine_ls_goodness_of_fit_all 1.57
_refine_ls_matrix_type fullcycle
_refine_ls_number_constraints 1
_refine_ls_number_parameters 32
_refine_ls_number_reflns 44
_refine_ls_number_restraints 0
_refine_ls_R_I_factor 0.014299
_refine_ls_structure_factor_coef Inet
_refine_ls_weighting_scheme sigma
_refine_ls_wR_factor_all 0.0248
_cod_data_source_file ae1c01539_si_002.cif
_cod_data_source_block BaTaO2Nflux
_cod_original_cell_volume 69.5065(16)
_cod_database_code 4519032
_pd_proc_ls_prof_cr_factor 0.092337
_pd_proc_ls_prof_cwr_factor 0.066578
_pd_proc_ls_prof_cwr_expected 0.042384
_pd_proc_ls_prof_chi2 2.4675
_pd_proc_ls_prof_echi2 3.1469

loop_
_symmetry_equiv_pos_as_xyz
x,y,z
x,-y,-z
-x,y,-z
-x,-y,z
y,z,x
-y,-z,x
y,-z,-x
-y,z,-x
z,x,y
-z,x,-y
-z,-x,y
z,-x,-y
y,x,z
-y,x,-z
y,-x,-z
-y,-x,z
z,y,x
-z,-y,x
-z,y,-x
z,-y,-x
x,z,y
x,-z,-y
-x,-z,y
-x,z,-y
-x,-y,-z
-x,y,z
x,-y,z
x,y,-z
-y,-z,-x
y,z,-x
-y,z,x
y,-z,x
-z,-x,-y
z,-x,y
z,x,-y
-z,x,y
-y,-x,-z
y,-x,z
-y,x,z
y,x,-z
-z,-y,-x
z,y,-x
z,-y,x
-z,y,x
-x,-z,-y
-x,z,y
x,z,-y
x,-z,y

loop_
_atom_site_label
_atom_site_fract_x
_atom_site_fract_y
_atom_site_fract_z
_atom_site_U_iso_or_equiv
_atom_site_occupancy
_atom_site_adp_type
_atom_site_type_symbol
_atom_site_constraints
Ba1 0.00000 0.00000 0.00000 0.0030(4) 1.00000 Uiso Ba .
Ta1 0.50000 0.50000 0.50000 0.0047(4) 1.00000 Uiso Ta .
O1 0.50000 0.50000 0.00000 0.01267 0.80032 Uiso O .
N1 0.50000 0.50000 0.00000 0.01267 0.19175 Uiso N U=U(O1)

loop_
_atom_type_symbol
_atom_type_scat_Cromer_Mann_a1
_atom_type_scat_Cromer_Mann_b1
_atom_type_scat_Cromer_Mann_a2
_atom_type_scat_Cromer_Mann_b2
_atom_type_scat_Cromer_Mann_a3
_atom_type_scat_Cromer_Mann_b3
_atom_type_scat_Cromer_Mann_a4
_atom_type_scat_Cromer_Mann_b4
_atom_type_scat_Cromer_Mann_c
_atom_type_scat_dispersion_real
_atom_type_scat_dispersion_imag
_atom_type_scat_source
Ba 20.33610 3.21600 19.29700 0.27560 10.88800 20.20730 2.69590 167.20200 2.77310 -1.33400 8.46000 International_Tables_for_Crystallography_Vol.C(1991)_Tables_6.1.1.4_and_6.1.1.5
Ta 29.20240 1.77333 15.22930 9.37046 14.51350 0.29598 4.76492 63.36440 9.24354 -6.35100 5.27100 International_Tables_for_Crystallography_Vol.C(1991)_Tables_6.1.1.4_and_6.1.1.5
O 3.04850 13.27710 2.28680 5.70110 1.54630 0.32390 0.86700 32.90890 0.25080 0.04700 0.03200 International_Tables_for_Crystallography_Vol.C(1991)_Tables_6.1.1.4_and_6.1.1.5
N 12.21260 0.00570 3.13220 9.89330 2.01250 28.99750 1.16630 0.58260 -11.52900 0.02900 0.01800 International_Tables_for_Crystallography_Vol.C(1991)_Tables_6.1.1.4_and_6.1.1.5

loop_
_diffrn_radiation_wavelength_id
_diffrn_radiation_wavelength
_diffrn_radiation_wavelength_wt
_diffrn_radiation_wavelength_determination
\a1 1.54060 0.6667 fundamental
\a2 1.54439 0.3333 fundamental

loop_
_geom_angle_atom_site_label_1
_geom_angle_atom_site_label_2
_geom_angle_atom_site_label_3
_geom_angle
_geom_angle_site_symmetry_1
_geom_angle_site_symmetry_3
_geom_angle_publ_flag
Ta1 Ba1 Ta1 70.5288(13) 1_444 1_445 ?
Ta1 Ba1 Ta1 70.5288(13) 1_444 1_454 ?
Ta1 Ba1 Ta1 109.4712(17 1_444 1_455 ?
Ta1 Ba1 Ta1 70.5288(13) 1_444 1_544 ?
Ta1 Ba1 Ta1 109.4712(17 1_444 1_545 ?
Ta1 Ba1 Ta1 109.4712(17 1_444 1_554 ?
Ta1 Ba1 Ta1 180.000(2) 1_444 1_555 ?
Ta1 Ba1 O1 90.0000(16) 1_444 1_455 ?
Ta1 Ba1 O1 90.0000(16) 1_444 1_545 ?
Ta1 Ba1 O1 144.736(2) 1_444 1_555 ?
Ta1 Ba1 O1 90.0000(16) 1_444 5_455 ?
Ta1 Ba1 O1 90.0000(16) 1_444 5_554 ?
Ta1 Ba1 O1 144.736(2) 1_444 5_555 ?
Ta1 Ba1 O1 90.0000(16) 1_444 9_545 ?
Ta1 Ba1 O1 90.0000(16) 1_444 9_554 ?
Ta1 Ba1 O1 144.736(2) 1_444 9_555 ?
Ta1 Ba1 N1 90.0000(16) 1_444 1_455 ?
Ta1 Ba1 N1 90.0000(16) 1_444 1_545 ?
Ta1 Ba1 N1 144.736(2) 1_444 1_555 ?
Ta1 Ba1 N1 90.0000(16) 1_444 5_455 ?
Ta1 Ba1 N1 90.0000(16) 1_444 5_554 ?
Ta1 Ba1 N1 144.736(2) 1_444 5_555 ?
Ta1 Ba1 N1 90.0000(16) 1_444 9_545 ?
Ta1 Ba1 N1 90.0000(16) 1_444 9_554 ?
Ta1 Ba1 N1 144.736(2) 1_444 9_555 ?
Ta1 Ba1 Ta1 109.4712(17 1_445 1_454 ?
Ta1 Ba1 Ta1 70.5288(13) 1_445 1_455 ?
Ta1 Ba1 Ta1 109.4712(17 1_445 1_544 ?
Ta1 Ba1 Ta1 70.5288(13) 1_445 1_545 ?
Ta1 Ba1 Ta1 180.000(2) 1_445 1_554 ?
Ta1 Ba1 Ta1 109.4712(17 1_445 1_555 ?
Ta1 Ba1 O1 90.0000(16) 1_445 1_455 ?
Ta1 Ba1 O1 90.0000(16) 1_445 1_545 ?
Ta1 Ba1 O1 144.736(2) 1_445 1_555 ?
Ta1 Ba1 O1 90.0000(16) 1_445 5_454 ?
Ta1 Ba1 O1 144.736(2) 1_445 5_554 ?
Ta1 Ba1 O1 90.0000(16) 1_445 5_555 ?
Ta1 Ba1 O1 90.0000(16) 1_445 9_544 ?
Ta1 Ba1 O1 144.736(2) 1_445 9_554 ?
Ta1 Ba1 O1 90.0000(16) 1_445 9_555 ?
Ta1 Ba1 N1 90.0000(16) 1_445 1_455 ?
Ta1 Ba1 N1 90.0000(16) 1_445 1_545 ?
Ta1 Ba1 N1 144.736(2) 1_445 1_555 ?
Ta1 Ba1 N1 90.0000(16) 1_445 5_454 ?
Ta1 Ba1 N1 144.736(2) 1_445 5_554 ?
Ta1 Ba1 N1 90.0000(16) 1_445 5_555 ?
Ta1 Ba1 N1 90.0000(16) 1_445 9_544 ?
Ta1 Ba1 N1 144.736(2) 1_445 9_554 ?
Ta1 Ba1 N1 90.0000(16) 1_445 9_555 ?
Ta1 Ba1 Ta1 70.5288(13) 1_454 1_455 ?
Ta1 Ba1 Ta1 109.4712(17 1_454 1_544 ?
Ta1 Ba1 Ta1 180.000(2) 1_454 1_545 ?
Ta1 Ba1 Ta1 70.5288(13) 1_454 1_554 ?
Ta1 Ba1 Ta1 109.4712(17 1_454 1_555 ?
Ta1 Ba1 O1 90.0000(16) 1_454 1_445 ?
Ta1 Ba1 O1 144.736(2) 1_454 1_545 ?
Ta1 Ba1 O1 90.0000(16) 1_454 1_555 ?
Ta1 Ba1 O1 90.0000(16) 1_454 5_455 ?
Ta1 Ba1 O1 90.0000(16) 1_454 5_554 ?
Ta1 Ba1 O1 144.736(2) 1_454 5_555 ?
Ta1 Ba1 O1 90.0000(16) 1_454 9_544 ?
Ta1 Ba1 O1 144.736(2) 1_454 9_545 ?
Ta1 Ba1 O1 90.0000(16) 1_454 9_555 ?
Ta1 Ba1 N1 90.0000(16) 1_454 1_445 ?
Ta1 Ba1 N1 144.736(2) 1_454 1_545 ?
Ta1 Ba1 N1 90.0000(16) 1_454 1_555 ?
Ta1 Ba1 N1 90.0000(16) 1_454 5_455 ?
Ta1 Ba1 N1 90.0000(16) 1_454 5_554 ?
Ta1 Ba1 N1 144.736(2) 1_454 5_555 ?
Ta1 Ba1 N1 90.0000(16) 1_454 9_544 ?
Ta1 Ba1 N1 144.736(2) 1_454 9_545 ?
Ta1 Ba1 N1 90.0000(16) 1_454 9_555 ?
Ta1 Ba1 Ta1 180.000(2) 1_455 1_544 ?
Ta1 Ba1 Ta1 109.4712(17 1_455 1_545 ?
Ta1 Ba1 Ta1 109.4712(17 1_455 1_554 ?
Ta1 Ba1 Ta1 70.5288(13) 1_455 1_555 ?
Ta1 Ba1 O1 90.0000(16) 1_455 1_445 ?
Ta1 Ba1 O1 144.736(2) 1_455 1_545 ?
Ta1 Ba1 O1 90.0000(16) 1_455 1_555 ?
Ta1 Ba1 O1 90.0000(16) 1_455 5_454 ?
Ta1 Ba1 O1 144.736(2) 1_455 5_554 ?
Ta1 Ba1 O1 90.0000(16) 1_455 5_555 ?
Ta1 Ba1 O1 144.736(2) 1_455 9_544 ?
Ta1 Ba1 O1 90.0000(16) 1_455 9_545 ?
Ta1 Ba1 O1 90.0000(16) 1_455 9_554 ?
Ta1 Ba1 N1 90.0000(16) 1_455 1_445 ?
Ta1 Ba1 N1 144.736(2) 1_455 1_545 ?
Ta1 Ba1 N1 90.0000(16) 1_455 1_555 ?
Ta1 Ba1 N1 90.0000(16) 1_455 5_454 ?
Ta1 Ba1 N1 144.736(2) 1_455 5_554 ?
Ta1 Ba1 N1 90.0000(16) 1_455 5_555 ?
Ta1 Ba1 N1 144.736(2) 1_455 9_544 ?
Ta1 Ba1 N1 90.0000(16) 1_455 9_545 ?
Ta1 Ba1 N1 90.0000(16) 1_455 9_554 ?
Ta1 Ba1 Ta1 70.5288(13) 1_544 1_545 ?
Ta1 Ba1 Ta1 70.5288(13) 1_544 1_554 ?
Ta1 Ba1 Ta1 109.4712(17 1_544 1_555 ?
Ta1 Ba1 O1 90.0000(16) 1_544 1_445 ?
Ta1 Ba1 O1 144.736(2) 1_544 1_455 ?
Ta1 Ba1 O1 90.0000(16) 1_544 1_555 ?
Ta1 Ba1 O1 90.0000(16) 1_544 5_454 ?
Ta1 Ba1 O1 144.736(2) 1_544 5_455 ?
Ta1 Ba1 O1 90.0000(16) 1_544 5_555 ?
Ta1 Ba1 O1 90.0000(16) 1_544 9_545 ?
Ta1 Ba1 O1 90.0000(16) 1_544 9_554 ?
Ta1 Ba1 O1 144.736(2) 1_544 9_555 ?
Ta1 Ba1 N1 90.0000(16) 1_544 1_445 ?
Ta1 Ba1 N1 144.736(2) 1_544 1_455 ?
Ta1 Ba1 N1 90.0000(16) 1_544 1_555 ?
Ta1 Ba1 N1 90.0000(16) 1_544 5_454 ?
Ta1 Ba1 N1 144.736(2) 1_544 5_455 ?
Ta1 Ba1 N1 90.0000(16) 1_544 5_555 ?
Ta1 Ba1 N1 90.0000(16) 1_544 9_545 ?
Ta1 Ba1 N1 90.0000(16) 1_544 9_554 ?
Ta1 Ba1 N1 144.736(2) 1_544 9_555 ?
Ta1 Ba1 Ta1 109.4712(17 1_545 1_554 ?
Ta1 Ba1 Ta1 70.5288(13) 1_545 1_555 ?
Ta1 Ba1 O1 90.0000(16) 1_545 1_445 ?
Ta1 Ba1 O1 144.736(2) 1_545 1_455 ?
Ta1 Ba1 O1 90.0000(16) 1_545 1_555 ?
Ta1 Ba1 O1 144.736(2) 1_545 5_454 ?
Ta1 Ba1 O1 90.0000(16) 1_545 5_455 ?
Ta1 Ba1 O1 90.0000(16) 1_545 5_554 ?
Ta1 Ba1 O1 90.0000(16) 1_545 9_544 ?
Ta1 Ba1 O1 144.736(2) 1_545 9_554 ?
Ta1 Ba1 O1 90.0000(16) 1_545 9_555 ?
Ta1 Ba1 N1 90.0000(16) 1_545 1_445 ?
Ta1 Ba1 N1 144.736(2) 1_545 1_455 ?
Ta1 Ba1 N1 90.0000(16) 1_545 1_555 ?
Ta1 Ba1 N1 144.736(2) 1_545 5_454 ?
Ta1 Ba1 N1 90.0000(16) 1_545 5_455 ?
Ta1 Ba1 N1 90.0000(16) 1_545 5_554 ?
Ta1 Ba1 N1 90.0000(16) 1_545 9_544 ?
Ta1 Ba1 N1 144.736(2) 1_545 9_554 ?
Ta1 Ba1 N1 90.0000(16) 1_545 9_555 ?
Ta1 Ba1 Ta1 70.5288(13) 1_554 1_555 ?
Ta1 Ba1 O1 144.736(2) 1_554 1_445 ?
Ta1 Ba1 O1 90.0000(16) 1_554 1_455 ?
Ta1 Ba1 O1 90.0000(16) 1_554 1_545 ?
Ta1 Ba1 O1 90.0000(16) 1_554 5_454 ?
Ta1 Ba1 O1 144.736(2) 1_554 5_455 ?
Ta1 Ba1 O1 90.0000(16) 1_554 5_555 ?
Ta1 Ba1 O1 90.0000(16) 1_554 9_544 ?
Ta1 Ba1 O1 144.736(2) 1_554 9_545 ?
Ta1 Ba1 O1 90.0000(16) 1_554 9_555 ?
Ta1 Ba1 N1 144.736(2) 1_554 1_445 ?
Ta1 Ba1 N1 90.0000(16) 1_554 1_455 ?
Ta1 Ba1 N1 90.0000(16) 1_554 1_545 ?
Ta1 Ba1 N1 90.0000(16) 1_554 5_454 ?
Ta1 Ba1 N1 144.736(2) 1_554 5_455 ?
Ta1 Ba1 N1 90.0000(16) 1_554 5_555 ?
Ta1 Ba1 N1 90.0000(16) 1_554 9_544 ?
Ta1 Ba1 N1 144.736(2) 1_554 9_545 ?
Ta1 Ba1 N1 90.0000(16) 1_554 9_555 ?
Ta1 Ba1 O1 144.736(2) 1_555 1_445 ?
Ta1 Ba1 O1 90.0000(16) 1_555 1_455 ?
Ta1 Ba1 O1 90.0000(16) 1_555 1_545 ?
Ta1 Ba1 O1 144.736(2) 1_555 5_454 ?
Ta1 Ba1 O1 90.0000(16) 1_555 5_455 ?
Ta1 Ba1 O1 90.0000(16) 1_555 5_554 ?
Ta1 Ba1 O1 144.736(2) 1_555 9_544 ?
Ta1 Ba1 O1 90.0000(16) 1_555 9_545 ?
Ta1 Ba1 O1 90.0000(16) 1_555 9_554 ?
Ta1 Ba1 N1 144.736(2) 1_555 1_445 ?
Ta1 Ba1 N1 90.0000(16) 1_555 1_455 ?
Ta1 Ba1 N1 90.0000(16) 1_555 1_545 ?
Ta1 Ba1 N1 144.736(2) 1_555 5_454 ?
Ta1 Ba1 N1 90.0000(16) 1_555 5_455 ?
Ta1 Ba1 N1 90.0000(16) 1_555 5_554 ?
Ta1 Ba1 N1 144.736(2) 1_555 9_544 ?
Ta1 Ba1 N1 90.0000(16) 1_555 9_545 ?
Ta1 Ba1 N1 90.0000(16) 1_555 9_554 ?
O1 Ba1 O1 90.0000(19) 1_445 1_455 ?
O1 Ba1 O1 90.0000(19) 1_445 1_545 ?
O1 Ba1 O1 180.000(3) 1_445 1_555 ?
O1 Ba1 O1 60.0000(10) 1_445 5_454 ?
O1 Ba1 O1 60.0000(10) 1_445 5_455 ?
O1 Ba1 O1 120.0000(20 1_445 5_554 ?
O1 Ba1 O1 120.0000(20 1_445 5_555 ?
O1 Ba1 O1 60.0000(10) 1_445 9_544 ?
O1 Ba1 O1 60.0000(10) 1_445 9_545 ?
O1 Ba1 O1 120.0000(20 1_445 9_554 ?
O1 Ba1 O1 120.0000(20 1_445 9_555 ?
O1 Ba1 N1 90.0000(19) 1_445 1_455 ?
O1 Ba1 N1 90.0000(19) 1_445 1_545 ?
O1 Ba1 N1 180.000(3) 1_445 1_555 ?
O1 Ba1 N1 60.0000(10) 1_445 5_454 ?
O1 Ba1 N1 60.0000(10) 1_445 5_455 ?
O1 Ba1 N1 120.0000(20 1_445 5_554 ?
O1 Ba1 N1 120.0000(20 1_445 5_555 ?
O1 Ba1 N1 60.0000(10) 1_445 9_544 ?
O1 Ba1 N1 60.0000(10) 1_445 9_545 ?
O1 Ba1 N1 120.0000(20 1_445 9_554 ?
O1 Ba1 N1 120.0000(20 1_445 9_555 ?
O1 Ba1 O1 180.000(3) 1_455 1_545 ?
O1 Ba1 O1 90.0000(19) 1_455 1_555 ?
O1 Ba1 O1 60.0000(10) 1_455 5_454 ?
O1 Ba1 O1 60.0000(10) 1_455 5_455 ?
O1 Ba1 O1 120.0000(20 1_455 5_554 ?
O1 Ba1 O1 120.0000(20 1_455 5_555 ?
O1 Ba1 O1 120.0000(20 1_455 9_544 ?
O1 Ba1 O1 120.0000(20 1_455 9_545 ?
O1 Ba1 O1 60.0000(10) 1_455 9_554 ?
O1 Ba1 O1 60.0000(10) 1_455 9_555 ?
O1 Ba1 N1 90.0000(19) 1_455 1_445 ?
O1 Ba1 N1 180.000(3) 1_455 1_545 ?
O1 Ba1 N1 90.0000(19) 1_455 1_555 ?
O1 Ba1 N1 60.0000(10) 1_455 5_454 ?
O1 Ba1 N1 60.0000(10) 1_455 5_455 ?
O1 Ba1 N1 120.0000(20 1_455 5_554 ?
O1 Ba1 N1 120.0000(20 1_455 5_555 ?
O1 Ba1 N1 120.0000(20 1_455 9_544 ?
O1 Ba1 N1 120.0000(20 1_455 9_545 ?
O1 Ba1 N1 60.0000(10) 1_455 9_554 ?
O1 Ba1 N1 60.0000(10) 1_455 9_555 ?
O1 Ba1 O1 90.0000(19) 1_545 1_555 ?
O1 Ba1 O1 120.0000(20 1_545 5_454 ?
O1 Ba1 O1 120.0000(20 1_545 5_455 ?
O1 Ba1 O1 60.0000(10) 1_545 5_554 ?
O1 Ba1 O1 60.0000(10) 1_545 5_555 ?
O1 Ba1 O1 60.0000(10) 1_545 9_544 ?
O1 Ba1 O1 60.0000(10) 1_545 9_545 ?
O1 Ba1 O1 120.0000(20 1_545 9_554 ?
O1 Ba1 O1 120.0000(20 1_545 9_555 ?
O1 Ba1 N1 90.0000(19) 1_545 1_445 ?
O1 Ba1 N1 180.000(3) 1_545 1_455 ?
O1 Ba1 N1 90.0000(19) 1_545 1_555 ?
O1 Ba1 N1 120.0000(20 1_545 5_454 ?
O1 Ba1 N1 120.0000(20 1_545 5_455 ?
O1 Ba1 N1 60.0000(10) 1_545 5_554 ?
O1 Ba1 N1 60.0000(10) 1_545 5_555 ?
O1 Ba1 N1 60.0000(10) 1_545 9_544 ?
O1 Ba1 N1 60.0000(10) 1_545 9_545 ?
O1 Ba1 N1 120.0000(20 1_545 9_554 ?
O1 Ba1 N1 120.0000(20 1_545 9_555 ?
O1 Ba1 O1 120.0000(20 1_555 5_454 ?
O1 Ba1 O1 120.0000(20 1_555 5_455 ?
O1 Ba1 O1 60.0000(10) 1_555 5_554 ?
O1 Ba1 O1 60.0000(10) 1_555 5_555 ?
O1 Ba1 O1 120.0000(20 1_555 9_544 ?
O1 Ba1 O1 120.0000(20 1_555 9_545 ?
O1 Ba1 O1 60.0000(10) 1_555 9_554 ?
O1 Ba1 O1 60.0000(10) 1_555 9_555 ?
O1 Ba1 N1 180.000(3) 1_555 1_445 ?
O1 Ba1 N1 90.0000(19) 1_555 1_455 ?
O1 Ba1 N1 90.0000(19) 1_555 1_545 ?
O1 Ba1 N1 120.0000(20 1_555 5_454 ?
O1 Ba1 N1 120.0000(20 1_555 5_455 ?
O1 Ba1 N1 60.0000(10) 1_555 5_554 ?
O1 Ba1 N1 60.0000(10) 1_555 5_555 ?
O1 Ba1 N1 120.0000(20 1_555 9_544 ?
O1 Ba1 N1 120.0000(20 1_555 9_545 ?
O1 Ba1 N1 60.0000(10) 1_555 9_554 ?
O1 Ba1 N1 60.0000(10) 1_555 9_555 ?
O1 Ba1 O1 90.0000(19) 5_454 5_455 ?
O1 Ba1 O1 90.0000(19) 5_454 5_554 ?
O1 Ba1 O1 180.000(3) 5_454 5_555 ?
O1 Ba1 O1 60.0000(10) 5_454 9_544 ?
O1 Ba1 O1 120.0000(20 5_454 9_545 ?
O1 Ba1 O1 60.0000(10) 5_454 9_554 ?
O1 Ba1 O1 120.0000(20 5_454 9_555 ?
O1 Ba1 N1 60.0000(10) 5_454 1_445 ?
O1 Ba1 N1 60.0000(10) 5_454 1_455 ?
O1 Ba1 N1 120.0000(20 5_454 1_545 ?
O1 Ba1 N1 120.0000(20 5_454 1_555 ?
O1 Ba1 N1 90.0000(19) 5_454 5_455 ?
O1 Ba1 N1 90.0000(19) 5_454 5_554 ?
O1 Ba1 N1 180.000(3) 5_454 5_555 ?
O1 Ba1 N1 60.0000(10) 5_454 9_544 ?
O1 Ba1 N1 120.0000(20 5_454 9_545 ?
O1 Ba1 N1 60.0000(10) 5_454 9_554 ?
O1 Ba1 N1 120.0000(20 5_454 9_555 ?
O1 Ba1 O1 180.000(3) 5_455 5_554 ?
O1 Ba1 O1 90.0000(19) 5_455 5_555 ?
O1 Ba1 O1 120.0000(20 5_455 9_544 ?
O1 Ba1 O1 60.0000(10) 5_455 9_545 ?
O1 Ba1 O1 120.0000(20 5_455 9_554 ?
O1 Ba1 O1 60.0000(10) 5_455 9_555 ?
O1 Ba1 N1 60.0000(10) 5_455 1_445 ?
O1 Ba1 N1 60.0000(10) 5_455 1_455 ?
O1 Ba1 N1 120.0000(20 5_455 1_545 ?
O1 Ba1 N1 120.0000(20 5_455 1_555 ?
O1 Ba1 N1 90.0000(19) 5_455 5_454 ?
O1 Ba1 N1 180.000(3) 5_455 5_554 ?
O1 Ba1 N1 90.0000(19) 5_455 5_555 ?
O1 Ba1 N1 120.0000(20 5_455 9_544 ?
O1 Ba1 N1 60.0000(10) 5_455 9_545 ?
O1 Ba1 N1 120.0000(20 5_455 9_554 ?
O1 Ba1 N1 60.0000(10) 5_455 9_555 ?
O1 Ba1 O1 90.0000(19) 5_554 5_555 ?
O1 Ba1 O1 60.0000(10) 5_554 9_544 ?
O1 Ba1 O1 120.0000(20 5_554 9_545 ?
O1 Ba1 O1 60.0000(10) 5_554 9_554 ?
O1 Ba1 O1 120.0000(20 5_554 9_555 ?
O1 Ba1 N1 120.0000(20 5_554 1_445 ?
O1 Ba1 N1 120.0000(20 5_554 1_455 ?
O1 Ba1 N1 60.0000(10) 5_554 1_545 ?
O1 Ba1 N1 60.0000(10) 5_554 1_555 ?
O1 Ba1 N1 90.0000(19) 5_554 5_454 ?
O1 Ba1 N1 180.000(3) 5_554 5_455 ?
O1 Ba1 N1 90.0000(19) 5_554 5_555 ?
O1 Ba1 N1 60.0000(10) 5_554 9_544 ?
O1 Ba1 N1 120.0000(20 5_554 9_545 ?
O1 Ba1 N1 60.0000(10) 5_554 9_554 ?
O1 Ba1 N1 120.0000(20 5_554 9_555 ?
O1 Ba1 O1 120.0000(20 5_555 9_544 ?
O1 Ba1 O1 60.0000(10) 5_555 9_545 ?
O1 Ba1 O1 120.0000(20 5_555 9_554 ?
O1 Ba1 O1 60.0000(10) 5_555 9_555 ?
O1 Ba1 N1 120.0000(20 5_555 1_445 ?
O1 Ba1 N1 120.0000(20 5_555 1_455 ?
O1 Ba1 N1 60.0000(10) 5_555 1_545 ?
O1 Ba1 N1 60.0000(10) 5_555 1_555 ?
O1 Ba1 N1 180.000(3) 5_555 5_454 ?
O1 Ba1 N1 90.0000(19) 5_555 5_455 ?
O1 Ba1 N1 90.0000(19) 5_555 5_554 ?
O1 Ba1 N1 120.0000(20 5_555 9_544 ?
O1 Ba1 N1 60.0000(10) 5_555 9_545 ?
O1 Ba1 N1 120.0000(20 5_555 9_554 ?
O1 Ba1 N1 60.0000(10) 5_555 9_555 ?
O1 Ba1 O1 90.0000(19) 9_544 9_545 ?
O1 Ba1 O1 90.0000(19) 9_544 9_554 ?
O1 Ba1 O1 180.000(3) 9_544 9_555 ?
O1 Ba1 N1 60.0000(10) 9_544 1_445 ?
O1 Ba1 N1 120.0000(20 9_544 1_455 ?
O1 Ba1 N1 60.0000(10) 9_544 1_545 ?
O1 Ba1 N1 120.0000(20 9_544 1_555 ?
O1 Ba1 N1 60.0000(10) 9_544 5_454 ?
O1 Ba1 N1 120.0000(20 9_544 5_455 ?
O1 Ba1 N1 60.0000(10) 9_544 5_554 ?
O1 Ba1 N1 120.0000(20 9_544 5_555 ?
O1 Ba1 N1 90.0000(19) 9_544 9_545 ?
O1 Ba1 N1 90.0000(19) 9_544 9_554 ?
O1 Ba1 N1 180.000(3) 9_544 9_555 ?
O1 Ba1 O1 180.000(3) 9_545 9_554 ?
O1 Ba1 O1 90.0000(19) 9_545 9_555 ?
O1 Ba1 N1 60.0000(10) 9_545 1_445 ?
O1 Ba1 N1 120.0000(20 9_545 1_455 ?
O1 Ba1 N1 60.0000(10) 9_545 1_545 ?
O1 Ba1 N1 120.0000(20 9_545 1_555 ?
O1 Ba1 N1 120.0000(20 9_545 5_454 ?
O1 Ba1 N1 60.0000(10) 9_545 5_455 ?
O1 Ba1 N1 120.0000(20 9_545 5_554 ?
O1 Ba1 N1 60.0000(10) 9_545 5_555 ?
O1 Ba1 N1 90.0000(19) 9_545 9_544 ?
O1 Ba1 N1 180.000(3) 9_545 9_554 ?
O1 Ba1 N1 90.0000(19) 9_545 9_555 ?
O1 Ba1 O1 90.0000(19) 9_554 9_555 ?
O1 Ba1 N1 120.0000(20 9_554 1_445 ?
O1 Ba1 N1 60.0000(10) 9_554 1_455 ?
O1 Ba1 N1 120.0000(20 9_554 1_545 ?
O1 Ba1 N1 60.0000(10) 9_554 1_555 ?
O1 Ba1 N1 60.0000(10) 9_554 5_454 ?
O1 Ba1 N1 120.0000(20 9_554 5_455 ?
O1 Ba1 N1 60.0000(10) 9_554 5_554 ?
O1 Ba1 N1 120.0000(20 9_554 5_555 ?
O1 Ba1 N1 90.0000(19) 9_554 9_544 ?
O1 Ba1 N1 180.000(3) 9_554 9_545 ?
O1 Ba1 N1 90.0000(19) 9_554 9_555 ?
O1 Ba1 N1 120.0000(20 9_555 1_445 ?
O1 Ba1 N1 60.0000(10) 9_555 1_455 ?
O1 Ba1 N1 120.0000(20 9_555 1_545 ?
O1 Ba1 N1 60.0000(10) 9_555 1_555 ?
O1 Ba1 N1 120.0000(20 9_555 5_454 ?
O1 Ba1 N1 60.0000(10) 9_555 5_455 ?
O1 Ba1 N1 120.0000(20 9_555 5_554 ?
O1 Ba1 N1 60.0000(10) 9_555 5_555 ?
O1 Ba1 N1 180.000(3) 9_555 9_544 ?
O1 Ba1 N1 90.0000(19) 9_555 9_545 ?
O1 Ba1 N1 90.0000(19) 9_555 9_554 ?
N1 Ba1 N1 90.0000(19) 1_445 1_455 ?
N1 Ba1 N1 90.0000(19) 1_445 1_545 ?
N1 Ba1 N1 180.000(3) 1_445 1_555 ?
N1 Ba1 N1 60.0000(10) 1_445 5_454 ?
N1 Ba1 N1 60.0000(10) 1_445 5_455 ?
N1 Ba1 N1 120.0000(20 1_445 5_554 ?
N1 Ba1 N1 120.0000(20 1_445 5_555 ?
N1 Ba1 N1 60.0000(10) 1_445 9_544 ?
N1 Ba1 N1 60.0000(10) 1_445 9_545 ?
N1 Ba1 N1 120.0000(20 1_445 9_554 ?
N1 Ba1 N1 120.0000(20 1_445 9_555 ?
N1 Ba1 N1 180.000(3) 1_455 1_545 ?
N1 Ba1 N1 90.0000(19) 1_455 1_555 ?
N1 Ba1 N1 60.0000(10) 1_455 5_454 ?
N1 Ba1 N1 60.0000(10) 1_455 5_455 ?
N1 Ba1 N1 120.0000(20 1_455 5_554 ?
N1 Ba1 N1 120.0000(20 1_455 5_555 ?
N1 Ba1 N1 120.0000(20 1_455 9_544 ?
N1 Ba1 N1 120.0000(20 1_455 9_545 ?
N1 Ba1 N1 60.0000(10) 1_455 9_554 ?
N1 Ba1 N1 60.0000(10) 1_455 9_555 ?
N1 Ba1 N1 90.0000(19) 1_545 1_555 ?
N1 Ba1 N1 120.0000(20 1_545 5_454 ?
N1 Ba1 N1 120.0000(20 1_545 5_455 ?
N1 Ba1 N1 60.0000(10) 1_545 5_554 ?
N1 Ba1 N1 60.0000(10) 1_545 5_555 ?
N1 Ba1 N1 60.0000(10) 1_545 9_544 ?
N1 Ba1 N1 60.0000(10) 1_545 9_545 ?
N1 Ba1 N1 120.0000(20 1_545 9_554 ?
N1 Ba1 N1 120.0000(20 1_545 9_555 ?
N1 Ba1 N1 120.0000(20 1_555 5_454 ?
N1 Ba1 N1 120.0000(20 1_555 5_455 ?
N1 Ba1 N1 60.0000(10) 1_555 5_554 ?
N1 Ba1 N1 60.0000(10) 1_555 5_555 ?
N1 Ba1 N1 120.0000(20 1_555 9_544 ?
N1 Ba1 N1 120.0000(20 1_555 9_545 ?
N1 Ba1 N1 60.0000(10) 1_555 9_554 ?
N1 Ba1 N1 60.0000(10) 1_555 9_555 ?
N1 Ba1 N1 90.0000(19) 5_454 5_455 ?
N1 Ba1 N1 90.0000(19) 5_454 5_554 ?
N1 Ba1 N1 180.000(3) 5_454 5_555 ?
N1 Ba1 N1 60.0000(10) 5_454 9_544 ?
N1 Ba1 N1 120.0000(20 5_454 9_545 ?
N1 Ba1 N1 60.0000(10) 5_454 9_554 ?
N1 Ba1 N1 120.0000(20 5_454 9_555 ?
N1 Ba1 N1 180.000(3) 5_455 5_554 ?
N1 Ba1 N1 90.0000(19) 5_455 5_555 ?
N1 Ba1 N1 120.0000(20 5_455 9_544 ?
N1 Ba1 N1 60.0000(10) 5_455 9_545 ?
N1 Ba1 N1 120.0000(20 5_455 9_554 ?
N1 Ba1 N1 60.0000(10) 5_455 9_555 ?
N1 Ba1 N1 90.0000(19) 5_554 5_555 ?
N1 Ba1 N1 60.0000(10) 5_554 9_544 ?
N1 Ba1 N1 120.0000(20 5_554 9_545 ?
N1 Ba1 N1 60.0000(10) 5_554 9_554 ?
N1 Ba1 N1 120.0000(20 5_554 9_555 ?
N1 Ba1 N1 120.0000(20 5_555 9_544 ?
N1 Ba1 N1 60.0000(10) 5_555 9_545 ?
N1 Ba1 N1 120.0000(20 5_555 9_554 ?
N1 Ba1 N1 60.0000(10) 5_555 9_555 ?
N1 Ba1 N1 90.0000(19) 9_544 9_545 ?
N1 Ba1 N1 90.0000(19) 9_544 9_554 ?
N1 Ba1 N1 180.000(3) 9_544 9_555 ?
N1 Ba1 N1 180.000(3) 9_545 9_554 ?
N1 Ba1 N1 90.0000(19) 9_545 9_555 ?
N1 Ba1 N1 90.0000(19) 9_554 9_555 ?
Ba1 Ta1 Ba1 70.5288(13) 1_555 1_556 ?
Ba1 Ta1 Ba1 70.5288(13) 1_555 1_565 ?
Ba1 Ta1 Ba1 109.4712(17 1_555 1_566 ?
Ba1 Ta1 Ba1 70.5288(13) 1_555 1_655 ?
Ba1 Ta1 Ba1 109.4712(17 1_555 1_656 ?
Ba1 Ta1 Ba1 109.4712(17 1_555 1_665 ?
Ba1 Ta1 Ba1 180.000(2) 1_555 1_666 ?
Ba1 Ta1 O1 54.7356(12) 1_555 1_555 ?
Ba1 Ta1 O1 125.264(2) 1_555 1_556 ?
Ba1 Ta1 O1 54.7356(12) 1_555 5_555 ?
Ba1 Ta1 O1 125.264(2) 1_555 5_565 ?
Ba1 Ta1 O1 54.7356(12) 1_555 9_555 ?
Ba1 Ta1 O1 125.264(2) 1_555 9_655 ?
Ba1 Ta1 N1 54.7356(12) 1_555 1_555 ?
Ba1 Ta1 N1 125.264(2) 1_555 1_556 ?
Ba1 Ta1 N1 54.7356(12) 1_555 5_555 ?
Ba1 Ta1 N1 125.264(2) 1_555 5_565 ?
Ba1 Ta1 N1 54.7356(12) 1_555 9_555 ?
Ba1 Ta1 N1 125.264(2) 1_555 9_655 ?
Ba1 Ta1 Ba1 109.4712(17 1_556 1_565 ?
Ba1 Ta1 Ba1 70.5288(13) 1_556 1_566 ?
Ba1 Ta1 Ba1 109.4712(17 1_556 1_655 ?
Ba1 Ta1 Ba1 70.5288(13) 1_556 1_656 ?
Ba1 Ta1 Ba1 180.000(2) 1_556 1_665 ?
Ba1 Ta1 Ba1 109.4712(17 1_556 1_666 ?
Ba1 Ta1 O1 125.264(2) 1_556 1_555 ?
Ba1 Ta1 O1 54.7356(12) 1_556 1_556 ?
Ba1 Ta1 O1 54.7356(12) 1_556 5_555 ?
Ba1 Ta1 O1 125.264(2) 1_556 5_565 ?
Ba1 Ta1 O1 54.7356(12) 1_556 9_555 ?
Ba1 Ta1 O1 125.264(2) 1_556 9_655 ?
Ba1 Ta1 N1 125.264(2) 1_556 1_555 ?
Ba1 Ta1 N1 54.7356(12) 1_556 1_556 ?
Ba1 Ta1 N1 54.7356(12) 1_556 5_555 ?
Ba1 Ta1 N1 125.264(2) 1_556 5_565 ?
Ba1 Ta1 N1 54.7356(12) 1_556 9_555 ?
Ba1 Ta1 N1 125.264(2) 1_556 9_655 ?
Ba1 Ta1 Ba1 70.5288(13) 1_565 1_566 ?
Ba1 Ta1 Ba1 109.4712(17 1_565 1_655 ?
Ba1 Ta1 Ba1 180.000(2) 1_565 1_656 ?
Ba1 Ta1 Ba1 70.5288(13) 1_565 1_665 ?
Ba1 Ta1 Ba1 109.4712(17 1_565 1_666 ?
Ba1 Ta1 O1 54.7356(12) 1_565 1_555 ?
Ba1 Ta1 O1 125.264(2) 1_565 1_556 ?
Ba1 Ta1 O1 125.264(2) 1_565 5_555 ?
Ba1 Ta1 O1 54.7356(12) 1_565 5_565 ?
Ba1 Ta1 O1 54.7356(12) 1_565 9_555 ?
Ba1 Ta1 O1 125.264(2) 1_565 9_655 ?
Ba1 Ta1 N1 54.7356(12) 1_565 1_555 ?
Ba1 Ta1 N1 125.264(2) 1_565 1_556 ?
Ba1 Ta1 N1 125.264(2) 1_565 5_555 ?
Ba1 Ta1 N1 54.7356(12) 1_565 5_565 ?
Ba1 Ta1 N1 54.7356(12) 1_565 9_555 ?
Ba1 Ta1 N1 125.264(2) 1_565 9_655 ?
Ba1 Ta1 Ba1 180.000(2) 1_566 1_655 ?
Ba1 Ta1 Ba1 109.4712(17 1_566 1_656 ?
Ba1 Ta1 Ba1 109.4712(17 1_566 1_665 ?
Ba1 Ta1 Ba1 70.5288(13) 1_566 1_666 ?
Ba1 Ta1 O1 125.264(2) 1_566 1_555 ?
Ba1 Ta1 O1 54.7356(12) 1_566 1_556 ?
Ba1 Ta1 O1 125.264(2) 1_566 5_555 ?
Ba1 Ta1 O1 54.7356(12) 1_566 5_565 ?
Ba1 Ta1 O1 54.7356(12) 1_566 9_555 ?
Ba1 Ta1 O1 125.264(2) 1_566 9_655 ?
Ba1 Ta1 N1 125.264(2) 1_566 1_555 ?
Ba1 Ta1 N1 54.7356(12) 1_566 1_556 ?
Ba1 Ta1 N1 125.264(2) 1_566 5_555 ?
Ba1 Ta1 N1 54.7356(12) 1_566 5_565 ?
Ba1 Ta1 N1 54.7356(12) 1_566 9_555 ?
Ba1 Ta1 N1 125.264(2) 1_566 9_655 ?
Ba1 Ta1 Ba1 70.5288(13) 1_655 1_656 ?
Ba1 Ta1 Ba1 70.5288(13) 1_655 1_665 ?
Ba1 Ta1 Ba1 109.4712(17 1_655 1_666 ?
Ba1 Ta1 O1 54.7356(12) 1_655 1_555 ?
Ba1 Ta1 O1 125.264(2) 1_655 1_556 ?
Ba1 Ta1 O1 54.7356(12) 1_655 5_555 ?
Ba1 Ta1 O1 125.264(2) 1_655 5_565 ?
Ba1 Ta1 O1 125.264(2) 1_655 9_555 ?
Ba1 Ta1 O1 54.7356(12) 1_655 9_655 ?
Ba1 Ta1 N1 54.7356(12) 1_655 1_555 ?
Ba1 Ta1 N1 125.264(2) 1_655 1_556 ?
Ba1 Ta1 N1 54.7356(12) 1_655 5_555 ?
Ba1 Ta1 N1 125.264(2) 1_655 5_565 ?
Ba1 Ta1 N1 125.264(2) 1_655 9_555 ?
Ba1 Ta1 N1 54.7356(12) 1_655 9_655 ?
Ba1 Ta1 Ba1 109.4712(17 1_656 1_665 ?
Ba1 Ta1 Ba1 70.5288(13) 1_656 1_666 ?
Ba1 Ta1 O1 125.264(2) 1_656 1_555 ?
Ba1 Ta1 O1 54.7356(12) 1_656 1_556 ?
Ba1 Ta1 O1 54.7356(12) 1_656 5_555 ?
Ba1 Ta1 O1 125.264(2) 1_656 5_565 ?
Ba1 Ta1 O1 125.264(2) 1_656 9_555 ?
Ba1 Ta1 O1 54.7356(12) 1_656 9_655 ?
Ba1 Ta1 N1 125.264(2) 1_656 1_555 ?
Ba1 Ta1 N1 54.7356(12) 1_656 1_556 ?
Ba1 Ta1 N1 54.7356(12) 1_656 5_555 ?
Ba1 Ta1 N1 125.264(2) 1_656 5_565 ?
Ba1 Ta1 N1 125.264(2) 1_656 9_555 ?
Ba1 Ta1 N1 54.7356(12) 1_656 9_655 ?
Ba1 Ta1 Ba1 70.5288(13) 1_665 1_666 ?
Ba1 Ta1 O1 54.7356(12) 1_665 1_555 ?
Ba1 Ta1 O1 125.264(2) 1_665 1_556 ?
Ba1 Ta1 O1 125.264(2) 1_665 5_555 ?
Ba1 Ta1 O1 54.7356(12) 1_665 5_565 ?
Ba1 Ta1 O1 125.264(2) 1_665 9_555 ?
Ba1 Ta1 O1 54.7356(12) 1_665 9_655 ?
Ba1 Ta1 N1 54.7356(12) 1_665 1_555 ?
Ba1 Ta1 N1 125.264(2) 1_665 1_556 ?
Ba1 Ta1 N1 125.264(2) 1_665 5_555 ?
Ba1 Ta1 N1 54.7356(12) 1_665 5_565 ?
Ba1 Ta1 N1 125.264(2) 1_665 9_555 ?
Ba1 Ta1 N1 54.7356(12) 1_665 9_655 ?
Ba1 Ta1 O1 125.264(2) 1_666 1_555 ?
Ba1 Ta1 O1 54.7356(12) 1_666 1_556 ?
Ba1 Ta1 O1 125.264(2) 1_666 5_555 ?
Ba1 Ta1 O1 54.7356(12) 1_666 5_565 ?
Ba1 Ta1 O1 125.264(2) 1_666 9_555 ?
Ba1 Ta1 O1 54.7356(12) 1_666 9_655 ?
Ba1 Ta1 N1 125.264(2) 1_666 1_555 ?
Ba1 Ta1 N1 54.7356(12) 1_666 1_556 ?
Ba1 Ta1 N1 125.264(2) 1_666 5_555 ?
Ba1 Ta1 N1 54.7356(12) 1_666 5_565 ?
Ba1 Ta1 N1 125.264(2) 1_666 9_555 ?
Ba1 Ta1 N1 54.7356(12) 1_666 9_655 ?
O1 Ta1 O1 180.000(4) 1_555 1_556 ?
O1 Ta1 O1 90.0000(17) 1_555 5_555 ?
O1 Ta1 O1 90.0000(17) 1_555 5_565 ?
O1 Ta1 O1 90.0000(17) 1_555 9_555 ?
O1 Ta1 O1 90.0000(17) 1_555 9_655 ?
O1 Ta1 N1 180.000(4) 1_555 1_556 ?
O1 Ta1 N1 90.0000(17) 1_555 5_555 ?
O1 Ta1 N1 90.0000(17) 1_555 5_565 ?
O1 Ta1 N1 90.0000(17) 1_555 9_555 ?
O1 Ta1 N1 90.0000(17) 1_555 9_655 ?
O1 Ta1 O1 90.0000(17) 1_556 5_555 ?
O1 Ta1 O1 90.0000(17) 1_556 5_565 ?
O1 Ta1 O1 90.0000(17) 1_556 9_555 ?
O1 Ta1 O1 90.0000(17) 1_556 9_655 ?
O1 Ta1 N1 180.000(4) 1_556 1_555 ?
O1 Ta1 N1 90.0000(17) 1_556 5_555 ?
O1 Ta1 N1 90.0000(17) 1_556 5_565 ?
O1 Ta1 N1 90.0000(17) 1_556 9_555 ?
O1 Ta1 N1 90.0000(17) 1_556 9_655 ?
O1 Ta1 O1 180.000(4) 5_555 5_565 ?
O1 Ta1 O1 90.0000(17) 5_555 9_555 ?
O1 Ta1 O1 90.0000(17) 5_555 9_655 ?
O1 Ta1 N1 90.0000(17) 5_555 1_555 ?
O1 Ta1 N1 90.0000(17) 5_555 1_556 ?
O1 Ta1 N1 180.000(4) 5_555 5_565 ?
O1 Ta1 N1 90.0000(17) 5_555 9_555 ?
O1 Ta1 N1 90.0000(17) 5_555 9_655 ?
O1 Ta1 O1 90.0000(17) 5_565 9_555 ?
O1 Ta1 O1 90.0000(17) 5_565 9_655 ?
O1 Ta1 N1 90.0000(17) 5_565 1_555 ?
O1 Ta1 N1 90.0000(17) 5_565 1_556 ?
O1 Ta1 N1 180.000(4) 5_565 5_555 ?
O1 Ta1 N1 90.0000(17) 5_565 9_555 ?
O1 Ta1 N1 90.0000(17) 5_565 9_655 ?
O1 Ta1 O1 180.000(4) 9_555 9_655 ?
O1 Ta1 N1 90.0000(17) 9_555 1_555 ?
O1 Ta1 N1 90.0000(17) 9_555 1_556 ?
O1 Ta1 N1 90.0000(17) 9_555 5_555 ?
O1 Ta1 N1 90.0000(17) 9_555 5_565 ?
O1 Ta1 N1 180.000(4) 9_555 9_655 ?
O1 Ta1 N1 90.0000(17) 9_655 1_555 ?
O1 Ta1 N1 90.0000(17) 9_655 1_556 ?
O1 Ta1 N1 90.0000(17) 9_655 5_555 ?
O1 Ta1 N1 90.0000(17) 9_655 5_565 ?
O1 Ta1 N1 180.000(4) 9_655 9_555 ?
N1 Ta1 N1 180.000(4) 1_555 1_556 ?
N1 Ta1 N1 90.0000(17) 1_555 5_555 ?
N1 Ta1 N1 90.0000(17) 1_555 5_565 ?
N1 Ta1 N1 90.0000(17) 1_555 9_555 ?
N1 Ta1 N1 90.0000(17) 1_555 9_655 ?
N1 Ta1 N1 90.0000(17) 1_556 5_555 ?
N1 Ta1 N1 90.0000(17) 1_556 5_565 ?
N1 Ta1 N1 90.0000(17) 1_556 9_555 ?
N1 Ta1 N1 90.0000(17) 1_556 9_655 ?
N1 Ta1 N1 180.000(4) 5_555 5_565 ?
N1 Ta1 N1 90.0000(17) 5_555 9_555 ?
N1 Ta1 N1 90.0000(17) 5_555 9_655 ?
N1 Ta1 N1 90.0000(17) 5_565 9_555 ?
N1 Ta1 N1 90.0000(17) 5_565 9_655 ?
N1 Ta1 N1 180.000(4) 9_555 9_655 ?
Ba1 O1 Ba1 90.0000(19) 1_555 1_565 ?
Ba1 O1 Ba1 90.0000(19) 1_555 1_655 ?
Ba1 O1 Ba1 180.000(3) 1_555 1_665 ?
Ba1 O1 Ta1 90.0000(14) 1_555 1_554 ?
Ba1 O1 Ta1 90.0000(14) 1_555 1_555 ?
Ba1 O1 O1 60.0000(10) 1_555 5_554 ?
Ba1 O1 O1 60.0000(10) 1_555 5_555 ?
Ba1 O1 O1 120.0000(20 1_555 5_564 ?
Ba1 O1 O1 120.0000(20 1_555 5_565 ?
Ba1 O1 O1 60.0000(10) 1_555 9_554 ?
Ba1 O1 O1 60.0000(10) 1_555 9_555 ?
Ba1 O1 O1 120.0000(20 1_555 9_654 ?
Ba1 O1 O1 120.0000(20 1_555 9_655 ?
Ba1 O1 N1 60.0000(10) 1_555 5_554 ?
Ba1 O1 N1 60.0000(10) 1_555 5_555 ?
Ba1 O1 N1 120.0000(20 1_555 5_564 ?
Ba1 O1 N1 120.0000(20 1_555 5_565 ?
Ba1 O1 N1 60.0000(10) 1_555 9_554 ?
Ba1 O1 N1 60.0000(10) 1_555 9_555 ?
Ba1 O1 N1 120.0000(20 1_555 9_654 ?
Ba1 O1 N1 120.0000(20 1_555 9_655 ?
Ba1 O1 Ba1 180.000(3) 1_565 1_655 ?
Ba1 O1 Ba1 90.0000(19) 1_565 1_665 ?
Ba1 O1 Ta1 90.0000(14) 1_565 1_554 ?
Ba1 O1 Ta1 90.0000(14) 1_565 1_555 ?
Ba1 O1 O1 120.0000(20 1_565 5_554 ?
Ba1 O1 O1 120.0000(20 1_565 5_555 ?
Ba1 O1 O1 60.0000(10) 1_565 5_564 ?
Ba1 O1 O1 60.0000(10) 1_565 5_565 ?
Ba1 O1 O1 60.0000(10) 1_565 9_554 ?
Ba1 O1 O1 60.0000(10) 1_565 9_555 ?
Ba1 O1 O1 120.0000(20 1_565 9_654 ?
Ba1 O1 O1 120.0000(20 1_565 9_655 ?
Ba1 O1 N1 120.0000(20 1_565 5_554 ?
Ba1 O1 N1 120.0000(20 1_565 5_555 ?
Ba1 O1 N1 60.0000(10) 1_565 5_564 ?
Ba1 O1 N1 60.0000(10) 1_565 5_565 ?
Ba1 O1 N1 60.0000(10) 1_565 9_554 ?
Ba1 O1 N1 60.0000(10) 1_565 9_555 ?
Ba1 O1 N1 120.0000(20 1_565 9_654 ?
Ba1 O1 N1 120.0000(20 1_565 9_655 ?
Ba1 O1 Ba1 90.0000(19) 1_655 1_665 ?
Ba1 O1 Ta1 90.0000(14) 1_655 1_554 ?
Ba1 O1 Ta1 90.0000(14) 1_655 1_555 ?
Ba1 O1 O1 60.0000(10) 1_655 5_554 ?
Ba1 O1 O1 60.0000(10) 1_655 5_555 ?
Ba1 O1 O1 120.0000(20 1_655 5_564 ?
Ba1 O1 O1 120.0000(20 1_655 5_565 ?
Ba1 O1 O1 120.0000(20 1_655 9_554 ?
Ba1 O1 O1 120.0000(20 1_655 9_555 ?
Ba1 O1 O1 60.0000(10) 1_655 9_654 ?
Ba1 O1 O1 60.0000(10) 1_655 9_655 ?
Ba1 O1 N1 60.0000(10) 1_655 5_554 ?
Ba1 O1 N1 60.0000(10) 1_655 5_555 ?
Ba1 O1 N1 120.0000(20 1_655 5_564 ?
Ba1 O1 N1 120.0000(20 1_655 5_565 ?
Ba1 O1 N1 120.0000(20 1_655 9_554 ?
Ba1 O1 N1 120.0000(20 1_655 9_555 ?
Ba1 O1 N1 60.0000(10) 1_655 9_654 ?
Ba1 O1 N1 60.0000(10) 1_655 9_655 ?
Ba1 O1 Ta1 90.0000(14) 1_665 1_554 ?
Ba1 O1 Ta1 90.0000(14) 1_665 1_555 ?
Ba1 O1 O1 120.0000(20 1_665 5_554 ?
Ba1 O1 O1 120.0000(20 1_665 5_555 ?
Ba1 O1 O1 60.0000(10) 1_665 5_564 ?
Ba1 O1 O1 60.0000(10) 1_665 5_565 ?
Ba1 O1 O1 120.0000(20 1_665 9_554 ?
Ba1 O1 O1 120.0000(20 1_665 9_555 ?
Ba1 O1 O1 60.0000(10) 1_665 9_654 ?
Ba1 O1 O1 60.0000(10) 1_665 9_655 ?
Ba1 O1 N1 120.0000(20 1_665 5_554 ?
Ba1 O1 N1 120.0000(20 1_665 5_555 ?
Ba1 O1 N1 60.0000(10) 1_665 5_564 ?
Ba1 O1 N1 60.0000(10) 1_665 5_565 ?
Ba1 O1 N1 120.0000(20 1_665 9_554 ?
Ba1 O1 N1 120.0000(20 1_665 9_555 ?
Ba1 O1 N1 60.0000(10) 1_665 9_654 ?
Ba1 O1 N1 60.0000(10) 1_665 9_655 ?
Ta1 O1 Ta1 180.000(4) 1_554 1_555 ?
Ta1 O1 O1 45.0000(12) 1_554 5_554 ?
Ta1 O1 O1 135.000(3) 1_554 5_555 ?
Ta1 O1 O1 45.0000(12) 1_554 5_564 ?
Ta1 O1 O1 135.000(3) 1_554 5_565 ?
Ta1 O1 O1 45.0000(12) 1_554 9_554 ?
Ta1 O1 O1 135.000(3) 1_554 9_555 ?
Ta1 O1 O1 45.0000(12) 1_554 9_654 ?
Ta1 O1 O1 135.000(3) 1_554 9_655 ?
Ta1 O1 N1 45.0000(12) 1_554 5_554 ?
Ta1 O1 N1 135.000(3) 1_554 5_555 ?
Ta1 O1 N1 45.0000(12) 1_554 5_564 ?
Ta1 O1 N1 135.000(3) 1_554 5_565 ?
Ta1 O1 N1 45.0000(12) 1_554 9_554 ?
Ta1 O1 N1 135.000(3) 1_554 9_555 ?
Ta1 O1 N1 45.0000(12) 1_554 9_654 ?
Ta1 O1 N1 135.000(3) 1_554 9_655 ?
Ta1 O1 O1 135.000(3) 1_555 5_554 ?
Ta1 O1 O1 45.0000(12) 1_555 5_555 ?
Ta1 O1 O1 135.000(3) 1_555 5_564 ?
Ta1 O1 O1 45.0000(12) 1_555 5_565 ?
Ta1 O1 O1 135.000(3) 1_555 9_554 ?
Ta1 O1 O1 45.0000(12) 1_555 9_555 ?
Ta1 O1 O1 135.000(3) 1_555 9_654 ?
Ta1 O1 O1 45.0000(12) 1_555 9_655 ?
Ta1 O1 N1 135.000(3) 1_555 5_554 ?
Ta1 O1 N1 45.0000(12) 1_555 5_555 ?
Ta1 O1 N1 135.000(3) 1_555 5_564 ?
Ta1 O1 N1 45.0000(12) 1_555 5_565 ?
Ta1 O1 N1 135.000(3) 1_555 9_554 ?
Ta1 O1 N1 45.0000(12) 1_555 9_555 ?
Ta1 O1 N1 135.000(3) 1_555 9_654 ?
Ta1 O1 N1 45.0000(12) 1_555 9_655 ?
O1 O1 O1 90.0000(19) 5_554 5_555 ?
O1 O1 O1 90.0000(19) 5_554 5_564 ?
O1 O1 O1 180.000(3) 5_554 5_565 ?
O1 O1 O1 60.0000(10) 5_554 9_554 ?
O1 O1 O1 120.0000(20 5_554 9_555 ?
O1 O1 O1 60.0000(10) 5_554 9_654 ?
O1 O1 O1 120.0000(20 5_554 9_655 ?
O1 O1 N1 90.0000(19) 5_554 5_555 ?
O1 O1 N1 90.0000(19) 5_554 5_564 ?
O1 O1 N1 180.000(3) 5_554 5_565 ?
O1 O1 N1 60.0000(10) 5_554 9_554 ?
O1 O1 N1 120.0000(20 5_554 9_555 ?
O1 O1 N1 60.0000(10) 5_554 9_654 ?
O1 O1 N1 120.0000(20 5_554 9_655 ?
O1 O1 O1 180.000(3) 5_555 5_564 ?
O1 O1 O1 90.0000(19) 5_555 5_565 ?
O1 O1 O1 120.0000(20 5_555 9_554 ?
O1 O1 O1 60.0000(10) 5_555 9_555 ?
O1 O1 O1 120.0000(20 5_555 9_654 ?
O1 O1 O1 60.0000(10) 5_555 9_655 ?
O1 O1 N1 90.0000(19) 5_555 5_554 ?
O1 O1 N1 180.000(3) 5_555 5_564 ?
O1 O1 N1 90.0000(19) 5_555 5_565 ?
O1 O1 N1 120.0000(20 5_555 9_554 ?
O1 O1 N1 60.0000(10) 5_555 9_555 ?
O1 O1 N1 120.0000(20 5_555 9_654 ?
O1 O1 N1 60.0000(10) 5_555 9_655 ?
O1 O1 O1 90.0000(19) 5_564 5_565 ?
O1 O1 O1 60.0000(10) 5_564 9_554 ?
O1 O1 O1 120.0000(20 5_564 9_555 ?
O1 O1 O1 60.0000(10) 5_564 9_654 ?
O1 O1 O1 120.0000(20 5_564 9_655 ?
O1 O1 N1 90.0000(19) 5_564 5_554 ?
O1 O1 N1 180.000(3) 5_564 5_555 ?
O1 O1 N1 90.0000(19) 5_564 5_565 ?
O1 O1 N1 60.0000(10) 5_564 9_554 ?
O1 O1 N1 120.0000(20 5_564 9_555 ?
O1 O1 N1 60.0000(10) 5_564 9_654 ?
O1 O1 N1 120.0000(20 5_564 9_655 ?
O1 O1 O1 120.0000(20 5_565 9_554 ?
O1 O1 O1 60.0000(10) 5_565 9_555 ?
O1 O1 O1 120.0000(20 5_565 9_654 ?
O1 O1 O1 60.0000(10) 5_565 9_655 ?
O1 O1 N1 180.000(3) 5_565 5_554 ?
O1 O1 N1 90.0000(19) 5_565 5_555 ?
O1 O1 N1 90.0000(19) 5_565 5_564 ?
O1 O1 N1 120.0000(20 5_565 9_554 ?
O1 O1 N1 60.0000(10) 5_565 9_555 ?
O1 O1 N1 120.0000(20 5_565 9_654 ?
O1 O1 N1 60.0000(10) 5_565 9_655 ?
O1 O1 O1 90.0000(19) 9_554 9_555 ?
O1 O1 O1 90.0000(19) 9_554 9_654 ?
O1 O1 O1 180.000(3) 9_554 9_655 ?
O1 O1 N1 60.0000(10) 9_554 5_554 ?
O1 O1 N1 120.0000(20 9_554 5_555 ?
O1 O1 N1 60.0000(10) 9_554 5_564 ?
O1 O1 N1 120.0000(20 9_554 5_565 ?
O1 O1 N1 90.0000(19) 9_554 9_555 ?
O1 O1 N1 90.0000(19) 9_554 9_654 ?
O1 O1 N1 180.000(3) 9_554 9_655 ?
O1 O1 O1 180.000(3) 9_555 9_654 ?
O1 O1 O1 90.0000(19) 9_555 9_655 ?
O1 O1 N1 120.0000(20 9_555 5_554 ?
O1 O1 N1 60.0000(10) 9_555 5_555 ?
O1 O1 N1 120.0000(20 9_555 5_564 ?
O1 O1 N1 60.0000(10) 9_555 5_565 ?
O1 O1 N1 90.0000(19) 9_555 9_554 ?
O1 O1 N1 180.000(3) 9_555 9_654 ?
O1 O1 N1 90.0000(19) 9_555 9_655 ?
O1 O1 O1 90.0000(19) 9_654 9_655 ?
O1 O1 N1 60.0000(10) 9_654 5_554 ?
O1 O1 N1 120.0000(20 9_654 5_555 ?
O1 O1 N1 60.0000(10) 9_654 5_564 ?
O1 O1 N1 120.0000(20 9_654 5_565 ?
O1 O1 N1 90.0000(19) 9_654 9_554 ?
O1 O1 N1 180.000(3) 9_654 9_555 ?
O1 O1 N1 90.0000(19) 9_654 9_655 ?
O1 O1 N1 120.0000(20 9_655 5_554 ?
O1 O1 N1 60.0000(10) 9_655 5_555 ?
O1 O1 N1 120.0000(20 9_655 5_564 ?
O1 O1 N1 60.0000(10) 9_655 5_565 ?
O1 O1 N1 180.000(3) 9_655 9_554 ?
O1 O1 N1 90.0000(19) 9_655 9_555 ?
O1 O1 N1 90.0000(19) 9_655 9_654 ?
N1 O1 N1 90.0000(19) 5_554 5_555 ?
N1 O1 N1 90.0000(19) 5_554 5_564 ?
N1 O1 N1 180.000(3) 5_554 5_565 ?
N1 O1 N1 60.0000(10) 5_554 9_554 ?
N1 O1 N1 120.0000(20 5_554 9_555 ?
N1 O1 N1 60.0000(10) 5_554 9_654 ?
N1 O1 N1 120.0000(20 5_554 9_655 ?
N1 O1 N1 180.000(3) 5_555 5_564 ?
N1 O1 N1 90.0000(19) 5_555 5_565 ?
N1 O1 N1 120.0000(20 5_555 9_554 ?
N1 O1 N1 60.0000(10) 5_555 9_555 ?
N1 O1 N1 120.0000(20 5_555 9_654 ?
N1 O1 N1 60.0000(10) 5_555 9_655 ?
N1 O1 N1 90.0000(19) 5_564 5_565 ?
N1 O1 N1 60.0000(10) 5_564 9_554 ?
N1 O1 N1 120.0000(20 5_564 9_555 ?
N1 O1 N1 60.0000(10) 5_564 9_654 ?
N1 O1 N1 120.0000(20 5_564 9_655 ?
N1 O1 N1 120.0000(20 5_565 9_554 ?
N1 O1 N1 60.0000(10) 5_565 9_555 ?
N1 O1 N1 120.0000(20 5_565 9_654 ?
N1 O1 N1 60.0000(10) 5_565 9_655 ?
N1 O1 N1 90.0000(19) 9_554 9_555 ?
N1 O1 N1 90.0000(19) 9_554 9_654 ?
N1 O1 N1 180.000(3) 9_554 9_655 ?
N1 O1 N1 180.000(3) 9_555 9_654 ?
N1 O1 N1 90.0000(19) 9_555 9_655 ?
N1 O1 N1 90.0000(19) 9_654 9_655 ?
Ba1 N1 Ba1 90.0000(19) 1_555 1_565 ?
Ba1 N1 Ba1 90.0000(19) 1_555 1_655 ?
Ba1 N1 Ba1 180.000(3) 1_555 1_665 ?
Ba1 N1 Ta1 90.0000(14) 1_555 1_554 ?
Ba1 N1 Ta1 90.0000(14) 1_555 1_555 ?
Ba1 N1 O1 60.0000(10) 1_555 5_554 ?
Ba1 N1 O1 60.0000(10) 1_555 5_555 ?
Ba1 N1 O1 120.0000(20 1_555 5_564 ?
Ba1 N1 O1 120.0000(20 1_555 5_565 ?
Ba1 N1 O1 60.0000(10) 1_555 9_554 ?
Ba1 N1 O1 60.0000(10) 1_555 9_555 ?
Ba1 N1 O1 120.0000(20 1_555 9_654 ?
Ba1 N1 O1 120.0000(20 1_555 9_655 ?
Ba1 N1 N1 60.0000(10) 1_555 5_554 ?
Ba1 N1 N1 60.0000(10) 1_555 5_555 ?
Ba1 N1 N1 120.0000(20 1_555 5_564 ?
Ba1 N1 N1 120.0000(20 1_555 5_565 ?
Ba1 N1 N1 60.0000(10) 1_555 9_554 ?
Ba1 N1 N1 60.0000(10) 1_555 9_555 ?
Ba1 N1 N1 120.0000(20 1_555 9_654 ?
Ba1 N1 N1 120.0000(20 1_555 9_655 ?
Ba1 N1 Ba1 180.000(3) 1_565 1_655 ?
Ba1 N1 Ba1 90.0000(19) 1_565 1_665 ?
Ba1 N1 Ta1 90.0000(14) 1_565 1_554 ?
Ba1 N1 Ta1 90.0000(14) 1_565 1_555 ?
Ba1 N1 O1 120.0000(20 1_565 5_554 ?
Ba1 N1 O1 120.0000(20 1_565 5_555 ?
Ba1 N1 O1 60.0000(10) 1_565 5_564 ?
Ba1 N1 O1 60.0000(10) 1_565 5_565 ?
Ba1 N1 O1 60.0000(10) 1_565 9_554 ?
Ba1 N1 O1 60.0000(10) 1_565 9_555 ?
Ba1 N1 O1 120.0000(20 1_565 9_654 ?
Ba1 N1 O1 120.0000(20 1_565 9_655 ?
Ba1 N1 N1 120.0000(20 1_565 5_554 ?
Ba1 N1 N1 120.0000(20 1_565 5_555 ?
Ba1 N1 N1 60.0000(10) 1_565 5_564 ?
Ba1 N1 N1 60.0000(10) 1_565 5_565 ?
Ba1 N1 N1 60.0000(10) 1_565 9_554 ?
Ba1 N1 N1 60.0000(10) 1_565 9_555 ?
Ba1 N1 N1 120.0000(20 1_565 9_654 ?
Ba1 N1 N1 120.0000(20 1_565 9_655 ?
Ba1 N1 Ba1 90.0000(19) 1_655 1_665 ?
Ba1 N1 Ta1 90.0000(14) 1_655 1_554 ?
Ba1 N1 Ta1 90.0000(14) 1_655 1_555 ?
Ba1 N1 O1 60.0000(10) 1_655 5_554 ?
Ba1 N1 O1 60.0000(10) 1_655 5_555 ?
Ba1 N1 O1 120.0000(20 1_655 5_564 ?
Ba1 N1 O1 120.0000(20 1_655 5_565 ?
Ba1 N1 O1 120.0000(20 1_655 9_554 ?
Ba1 N1 O1 120.0000(20 1_655 9_555 ?
Ba1 N1 O1 60.0000(10) 1_655 9_654 ?
Ba1 N1 O1 60.0000(10) 1_655 9_655 ?
Ba1 N1 N1 60.0000(10) 1_655 5_554 ?
Ba1 N1 N1 60.0000(10) 1_655 5_555 ?
Ba1 N1 N1 120.0000(20 1_655 5_564 ?
Ba1 N1 N1 120.0000(20 1_655 5_565 ?
Ba1 N1 N1 120.0000(20 1_655 9_554 ?
Ba1 N1 N1 120.0000(20 1_655 9_555 ?
Ba1 N1 N1 60.0000(10) 1_655 9_654 ?
Ba1 N1 N1 60.0000(10) 1_655 9_655 ?
Ba1 N1 Ta1 90.0000(14) 1_665 1_554 ?
Ba1 N1 Ta1 90.0000(14) 1_665 1_555 ?
Ba1 N1 O1 120.0000(20 1_665 5_554 ?
Ba1 N1 O1 120.0000(20 1_665 5_555 ?
Ba1 N1 O1 60.0000(10) 1_665 5_564 ?
Ba1 N1 O1 60.0000(10) 1_665 5_565 ?
Ba1 N1 O1 120.0000(20 1_665 9_554 ?
Ba1 N1 O1 120.0000(20 1_665 9_555 ?
Ba1 N1 O1 60.0000(10) 1_665 9_654 ?
Ba1 N1 O1 60.0000(10) 1_665 9_655 ?
Ba1 N1 N1 120.0000(20 1_665 5_554 ?
Ba1 N1 N1 120.0000(20 1_665 5_555 ?
Ba1 N1 N1 60.0000(10) 1_665 5_564 ?
Ba1 N1 N1 60.0000(10) 1_665 5_565 ?
Ba1 N1 N1 120.0000(20 1_665 9_554 ?
Ba1 N1 N1 120.0000(20 1_665 9_555 ?
Ba1 N1 N1 60.0000(10) 1_665 9_654 ?
Ba1 N1 N1 60.0000(10) 1_665 9_655 ?
Ta1 N1 Ta1 180.000(4) 1_554 1_555 ?
Ta1 N1 O1 45.0000(12) 1_554 5_554 ?
Ta1 N1 O1 135.000(3) 1_554 5_555 ?
Ta1 N1 O1 45.0000(12) 1_554 5_564 ?
Ta1 N1 O1 135.000(3) 1_554 5_565 ?
Ta1 N1 O1 45.0000(12) 1_554 9_554 ?
Ta1 N1 O1 135.000(3) 1_554 9_555 ?
Ta1 N1 O1 45.0000(12) 1_554 9_654 ?
Ta1 N1 O1 135.000(3) 1_554 9_655 ?
Ta1 N1 N1 45.0000(12) 1_554 5_554 ?
Ta1 N1 N1 135.000(3) 1_554 5_555 ?
Ta1 N1 N1 45.0000(12) 1_554 5_564 ?
Ta1 N1 N1 135.000(3) 1_554 5_565 ?
Ta1 N1 N1 45.0000(12) 1_554 9_554 ?
Ta1 N1 N1 135.000(3) 1_554 9_555 ?
Ta1 N1 N1 45.0000(12) 1_554 9_654 ?
Ta1 N1 N1 135.000(3) 1_554 9_655 ?
Ta1 N1 O1 135.000(3) 1_555 5_554 ?
Ta1 N1 O1 45.0000(12) 1_555 5_555 ?
Ta1 N1 O1 135.000(3) 1_555 5_564 ?
Ta1 N1 O1 45.0000(12) 1_555 5_565 ?
Ta1 N1 O1 135.000(3) 1_555 9_554 ?
Ta1 N1 O1 45.0000(12) 1_555 9_555 ?
Ta1 N1 O1 135.000(3) 1_555 9_654 ?
Ta1 N1 O1 45.0000(12) 1_555 9_655 ?
Ta1 N1 N1 135.000(3) 1_555 5_554 ?
Ta1 N1 N1 45.0000(12) 1_555 5_555 ?
Ta1 N1 N1 135.000(3) 1_555 5_564 ?
Ta1 N1 N1 45.0000(12) 1_555 5_565 ?
Ta1 N1 N1 135.000(3) 1_555 9_554 ?
Ta1 N1 N1 45.0000(12) 1_555 9_555 ?
Ta1 N1 N1 135.000(3) 1_555 9_654 ?
Ta1 N1 N1 45.0000(12) 1_555 9_655 ?
O1 N1 O1 90.0000(19) 5_554 5_555 ?
O1 N1 O1 90.0000(19) 5_554 5_564 ?
O1 N1 O1 180.000(3) 5_554 5_565 ?
O1 N1 O1 60.0000(10) 5_554 9_554 ?
O1 N1 O1 120.0000(20 5_554 9_555 ?
O1 N1 O1 60.0000(10) 5_554 9_654 ?
O1 N1 O1 120.0000(20 5_554 9_655 ?
O1 N1 N1 90.0000(19) 5_554 5_555 ?
O1 N1 N1 90.0000(19) 5_554 5_564 ?
O1 N1 N1 180.000(3) 5_554 5_565 ?
O1 N1 N1 60.0000(10) 5_554 9_554 ?
O1 N1 N1 120.0000(20 5_554 9_555 ?
O1 N1 N1 60.0000(10) 5_554 9_654 ?
O1 N1 N1 120.0000(20 5_554 9_655 ?
O1 N1 O1 180.000(3) 5_555 5_564 ?
O1 N1 O1 90.0000(19) 5_555 5_565 ?
O1 N1 O1 120.0000(20 5_555 9_554 ?
O1 N1 O1 60.0000(10) 5_555 9_555 ?
O1 N1 O1 120.0000(20 5_555 9_654 ?
O1 N1 O1 60.0000(10) 5_555 9_655 ?
O1 N1 N1 90.0000(19) 5_555 5_554 ?
O1 N1 N1 180.000(3) 5_555 5_564 ?
O1 N1 N1 90.0000(19) 5_555 5_565 ?
O1 N1 N1 120.0000(20 5_555 9_554 ?
O1 N1 N1 60.0000(10) 5_555 9_555 ?
O1 N1 N1 120.0000(20 5_555 9_654 ?
O1 N1 N1 60.0000(10) 5_555 9_655 ?
O1 N1 O1 90.0000(19) 5_564 5_565 ?
O1 N1 O1 60.0000(10) 5_564 9_554 ?
O1 N1 O1 120.0000(20 5_564 9_555 ?
O1 N1 O1 60.0000(10) 5_564 9_654 ?
O1 N1 O1 120.0000(20 5_564 9_655 ?
O1 N1 N1 90.0000(19) 5_564 5_554 ?
O1 N1 N1 180.000(3) 5_564 5_555 ?
O1 N1 N1 90.0000(19) 5_564 5_565 ?
O1 N1 N1 60.0000(10) 5_564 9_554 ?
O1 N1 N1 120.0000(20 5_564 9_555 ?
O1 N1 N1 60.0000(10) 5_564 9_654 ?
O1 N1 N1 120.0000(20 5_564 9_655 ?
O1 N1 O1 120.0000(20 5_565 9_554 ?
O1 N1 O1 60.0000(10) 5_565 9_555 ?
O1 N1 O1 120.0000(20 5_565 9_654 ?
O1 N1 O1 60.0000(10) 5_565 9_655 ?
O1 N1 N1 180.000(3) 5_565 5_554 ?
O1 N1 N1 90.0000(19) 5_565 5_555 ?
O1 N1 N1 90.0000(19) 5_565 5_564 ?
O1 N1 N1 120.0000(20 5_565 9_554 ?
O1 N1 N1 60.0000(10) 5_565 9_555 ?
O1 N1 N1 120.0000(20 5_565 9_654 ?
O1 N1 N1 60.0000(10) 5_565 9_655 ?
O1 N1 O1 90.0000(19) 9_554 9_555 ?
O1 N1 O1 90.0000(19) 9_554 9_654 ?
O1 N1 O1 180.000(3) 9_554 9_655 ?
O1 N1 N1 60.0000(10) 9_554 5_554 ?
O1 N1 N1 120.0000(20 9_554 5_555 ?
O1 N1 N1 60.0000(10) 9_554 5_564 ?
O1 N1 N1 120.0000(20 9_554 5_565 ?
O1 N1 N1 90.0000(19) 9_554 9_555 ?
O1 N1 N1 90.0000(19) 9_554 9_654 ?
O1 N1 N1 180.000(3) 9_554 9_655 ?
O1 N1 O1 180.000(3) 9_555 9_654 ?
O1 N1 O1 90.0000(19) 9_555 9_655 ?
O1 N1 N1 120.0000(20 9_555 5_554 ?
O1 N1 N1 60.0000(10) 9_555 5_555 ?
O1 N1 N1 120.0000(20 9_555 5_564 ?
O1 N1 N1 60.0000(10) 9_555 5_565 ?
O1 N1 N1 90.0000(19) 9_555 9_554 ?
O1 N1 N1 180.000(3) 9_555 9_654 ?
O1 N1 N1 90.0000(19) 9_555 9_655 ?
O1 N1 O1 90.0000(19) 9_654 9_655 ?
O1 N1 N1 60.0000(10) 9_654 5_554 ?
O1 N1 N1 120.0000(20 9_654 5_555 ?
O1 N1 N1 60.0000(10) 9_654 5_564 ?
O1 N1 N1 120.0000(20 9_654 5_565 ?
O1 N1 N1 90.0000(19) 9_654 9_554 ?
O1 N1 N1 180.000(3) 9_654 9_555 ?
O1 N1 N1 90.0000(19) 9_654 9_655 ?
O1 N1 N1 120.0000(20 9_655 5_554 ?
O1 N1 N1 60.0000(10) 9_655 5_555 ?
O1 N1 N1 120.0000(20 9_655 5_564 ?
O1 N1 N1 60.0000(10) 9_655 5_565 ?
O1 N1 N1 180.000(3) 9_655 9_554 ?
O1 N1 N1 90.0000(19) 9_655 9_555 ?
O1 N1 N1 90.0000(19) 9_655 9_654 ?
N1 N1 N1 90.0000(19) 5_554 5_555 ?
N1 N1 N1 90.0000(19) 5_554 5_564 ?
N1 N1 N1 180.000(3) 5_554 5_565 ?
N1 N1 N1 60.0000(10) 5_554 9_554 ?
N1 N1 N1 120.0000(20 5_554 9_555 ?
N1 N1 N1 60.0000(10) 5_554 9_654 ?
N1 N1 N1 120.0000(20 5_554 9_655 ?
N1 N1 N1 180.000(3) 5_555 5_564 ?
N1 N1 N1 90.0000(19) 5_555 5_565 ?
N1 N1 N1 120.0000(20 5_555 9_554 ?
N1 N1 N1 60.0000(10) 5_555 9_555 ?
N1 N1 N1 120.0000(20 5_555 9_654 ?
N1 N1 N1 60.0000(10) 5_555 9_655 ?
N1 N1 N1 90.0000(19) 5_564 5_565 ?
N1 N1 N1 60.0000(10) 5_564 9_554 ?
N1 N1 N1 120.0000(20 5_564 9_555 ?
N1 N1 N1 60.0000(10) 5_564 9_654 ?
N1 N1 N1 120.0000(20 5_564 9_655 ?
N1 N1 N1 120.0000(20 5_565 9_554 ?
N1 N1 N1 60.0000(10) 5_565 9_555 ?
N1 N1 N1 120.0000(20 5_565 9_654 ?
N1 N1 N1 60.0000(10) 5_565 9_655 ?
N1 N1 N1 90.0000(19) 9_554 9_555 ?
N1 N1 N1 90.0000(19) 9_554 9_654 ?
N1 N1 N1 180.000(3) 9_554 9_655 ?
N1 N1 N1 180.000(3) 9_555 9_654 ?
N1 N1 N1 90.0000(19) 9_555 9_655 ?
N1 N1 N1 90.0000(19) 9_654 9_655 ?

loop_
_geom_bond_atom_site_label_1
_geom_bond_atom_site_label_2
_geom_bond_distance
_geom_bond_site_symmetry_2
_geom_bond_publ_flag
Ba1 Ta1 3.56073(3) 1_444 ?
Ba1 Ta1 3.56073(3) 1_445 ?
Ba1 Ta1 3.56073(3) 1_454 ?
Ba1 Ta1 3.56073(3) 1_455 ?
Ba1 Ta1 3.56073(3) 1_544 ?
Ba1 Ta1 3.56073(3) 1_545 ?
Ba1 Ta1 3.56073(3) 1_554 ?
Ba1 Ta1 3.56073(3) 1_555 ?
Ba1 O1 2.90733(3) 1_445 ?
Ba1 O1 2.90733(3) 1_455 ?
Ba1 O1 2.90733(3) 1_545 ?
Ba1 O1 2.90733(3) 1_555 ?
Ba1 O1 2.90733(3) 5_454 ?
Ba1 O1 2.90733(3) 5_455 ?
Ba1 O1 2.90733(3) 5_554 ?
Ba1 O1 2.90733(3) 5_555 ?
Ba1 O1 2.90733(3) 9_544 ?
Ba1 O1 2.90733(3) 9_545 ?
Ba1 O1 2.90733(3) 9_554 ?
Ba1 O1 2.90733(3) 9_555 ?
Ba1 N1 2.90733(3) 1_445 ?
Ba1 N1 2.90733(3) 1_455 ?
Ba1 N1 2.90733(3) 1_545 ?
Ba1 N1 2.90733(3) 1_555 ?
Ba1 N1 2.90733(3) 5_454 ?
Ba1 N1 2.90733(3) 5_455 ?
Ba1 N1 2.90733(3) 5_554 ?
Ba1 N1 2.90733(3) 5_555 ?
Ba1 N1 2.90733(3) 9_544 ?
Ba1 N1 2.90733(3) 9_545 ?
Ba1 N1 2.90733(3) 9_554 ?
Ba1 N1 2.90733(3) 9_555 ?
Ta1 Ba1 3.56073(3) 1_555 ?
Ta1 Ba1 3.56073(3) 1_556 ?
Ta1 Ba1 3.56073(3) 1_565 ?
Ta1 Ba1 3.56073(3) 1_566 ?
Ta1 Ba1 3.56073(3) 1_655 ?
Ta1 Ba1 3.56073(3) 1_656 ?
Ta1 Ba1 3.56073(3) 1_665 ?
Ta1 Ba1 3.56073(3) 1_666 ?
Ta1 O1 2.05579(3) 1_555 ?
Ta1 O1 2.05579(3) 1_556 ?
Ta1 O1 2.05579(3) 5_555 ?
Ta1 O1 2.05579(3) 5_565 ?
Ta1 O1 2.05579(3) 9_555 ?
Ta1 O1 2.05579(3) 9_655 ?
Ta1 N1 2.05579(3) 1_555 ?
Ta1 N1 2.05579(3) 1_556 ?
Ta1 N1 2.05579(3) 5_555 ?
Ta1 N1 2.05579(3) 5_565 ?
Ta1 N1 2.05579(3) 9_555 ?
Ta1 N1 2.05579(3) 9_655 ?
O1 Ba1 2.90733(3) 1_555 ?
O1 Ba1 2.90733(3) 1_565 ?
O1 Ba1 2.90733(3) 1_655 ?
O1 Ba1 2.90733(3) 1_665 ?
O1 Ta1 2.05579(3) 1_554 ?
O1 Ta1 2.05579(3) 1_555 ?
O1 O1 2.90733(3) 5_554 ?
O1 O1 2.90733(3) 5_555 ?
O1 O1 2.90733(3) 5_564 ?
O1 O1 2.90733(3) 5_565 ?
O1 O1 2.90733(3) 9_554 ?
O1 O1 2.90733(3) 9_555 ?
O1 O1 2.90733(3) 9_654 ?
O1 O1 2.90733(3) 9_655 ?
O1 N1 2.90733(3) 5_554 ?
O1 N1 2.90733(3) 5_555 ?
O1 N1 2.90733(3) 5_564 ?
O1 N1 2.90733(3) 5_565 ?
O1 N1 2.90733(3) 9_554 ?
O1 N1 2.90733(3) 9_555 ?
O1 N1 2.90733(3) 9_654 ?
O1 N1 2.90733(3) 9_655 ?
N1 Ba1 2.90733(3) 1_555 ?
N1 Ba1 2.90733(3) 1_565 ?
N1 Ba1 2.90733(3) 1_655 ?
N1 Ba1 2.90733(3) 1_665 ?
N1 Ta1 2.05579(3) 1_554 ?
N1 Ta1 2.05579(3) 1_555 ?
N1 O1 2.90733(3) 5_554 ?
N1 O1 2.90733(3) 5_555 ?
N1 O1 2.90733(3) 5_564 ?
N1 O1 2.90733(3) 5_565 ?
N1 O1 2.90733(3) 9_554 ?
N1 O1 2.90733(3) 9_555 ?
N1 O1 2.90733(3) 9_654 ?
N1 O1 2.90733(3) 9_655 ?
N1 N1 2.90733(3) 5_554 ?
N1 N1 2.90733(3) 5_555 ?
N1 N1 2.90733(3) 5_564 ?
N1 N1 2.90733(3) 5_565 ?
N1 N1 2.90733(3) 9_554 ?
N1 N1 2.90733(3) 9_555 ?
N1 N1 2.90733(3) 9_654 ?
N1 N1 2.90733(3) 9_655 ?
